data_7214300
loop_
_publ_author_name
'Das, Lakshmi Kanta'
'Kirillov, Alexander M.'
'Ghosh, Ashutosh'

_publ_section_title
;
 Discrete 0D and polymeric 2D and 3D derivatives assembled from
 [(CuL)2Zn]2+ and dicyanamide blocks (H2L = salen type Schiff bases):
 Genuine supramolecular isomers with distinct topologies
;
_journal_issue 14
_journal_name_full CrystEngComm
_journal_page_first 3029
_journal_paper_doi 10.1039/c3ce42027b
_journal_volume 16
_journal_year 2014
_chemical_formula_sum 'C38 H32 Cu2 N10 O4 Zn'
_chemical_formula_weight 885.19
_chemical_name_systematic
;
 ?
;
_space_group_IT_number 14
_symmetry_cell_setting monoclinic
_symmetry_space_group_name_Hall '-P 2ybc'
_symmetry_space_group_name_H-M 'P 1 21/c 1'
_atom_sites_solution_hydrogens geom
_atom_sites_solution_primary direct
_atom_sites_solution_secondary difmap
_audit_creation_method SHELXL-97
_cell_angle_alpha 90.00
_cell_angle_beta 107.1320(10)
_cell_angle_gamma 90.00
_cell_formula_units_Z 4
_cell_length_a 16.3579(15)
_cell_length_b 10.7877(10)
_cell_length_c 21.928(2)
_cell_measurement_reflns_used 25201
_cell_measurement_temperature 293(2)
_cell_measurement_theta_max 25.1
_cell_measurement_theta_min 1.3
_cell_volume 3697.8(6)
_computing_cell_refinement 'Bruker SMART'
_computing_data_collection 'Bruker SMART'
_computing_data_reduction 'Bruker SAINT'
_computing_molecular_graphics 'Ortep-3 for Windows (Farrugia, 1997)'
_computing_publication_material 'WINGX V1.80.03'
_computing_structure_refinement 'SHELXL-97 (Sheldrick, 1997)'
_computing_structure_solution 'SHELXS-97 (Sheldrick, 1990)'
_diffrn_ambient_temperature 293(2)
_diffrn_measured_fraction_theta_full 0.996
_diffrn_measured_fraction_theta_max 0.996
_diffrn_measurement_device_type 'CCD area detector'
_diffrn_measurement_method 'phi and omega scans'
_diffrn_radiation_monochromator graphite
_diffrn_radiation_source 'fine-focus sealed tube'
_diffrn_radiation_type MoK\a
_diffrn_radiation_wavelength 0.71073
_diffrn_reflns_av_R_equivalents 0.0593
_diffrn_reflns_av_unetI/netI 0.0585
_diffrn_reflns_limit_h_max 19
_diffrn_reflns_limit_h_min -18
_diffrn_reflns_limit_k_max 12
_diffrn_reflns_limit_k_min -12
_diffrn_reflns_limit_l_max 26
_diffrn_reflns_limit_l_min -26
_diffrn_reflns_number 25201
_diffrn_reflns_theta_full 25.06
_diffrn_reflns_theta_max 25.06
_diffrn_reflns_theta_min 1.30
_exptl_absorpt_coefficient_mu 1.839
_exptl_absorpt_correction_T_max 0.8095
_exptl_absorpt_correction_T_min 0.7099
_exptl_absorpt_correction_type empirical
_exptl_absorpt_process_details SADABS
_exptl_crystal_colour Green
_exptl_crystal_density_diffrn 1.590
_exptl_crystal_density_method 'not measured'
_exptl_crystal_description Rhombic
_exptl_crystal_F_000 1800
_exptl_crystal_size_max 0.20
_exptl_crystal_size_mid 0.16
_exptl_crystal_size_min 0.12
_refine_diff_density_max 0.294
_refine_diff_density_min -0.345
_refine_diff_density_rms 0.068
_refine_ls_extinction_method none
_refine_ls_goodness_of_fit_ref 1.008
_refine_ls_hydrogen_treatment constr
_refine_ls_matrix_type full
_refine_ls_number_parameters 496
_refine_ls_number_reflns 6536
_refine_ls_number_restraints 0
_refine_ls_restrained_S_all 1.008
_refine_ls_R_factor_all 0.0737
_refine_ls_R_factor_gt 0.0379
_refine_ls_shift/su_max 0.001
_refine_ls_shift/su_mean 0.000
_refine_ls_structure_factor_coef Fsqd
_refine_ls_weighting_details 'calc w=1/[\s^2^(Fo^2^)+(0.0269P)^2^+1.2059P] where P=(Fo^2^+2Fc^2^)/3'
_refine_ls_weighting_scheme calc
_refine_ls_wR_factor_gt 0.0699
_refine_ls_wR_factor_ref 0.0814
_reflns_number_gt 4334
_reflns_number_total 6536
_reflns_threshold_expression >2sigma(I)
_cod_data_source_file c3ce42027b2.cif
_cod_data_source_block 2A
_cod_depositor_comments
;
The following automatic conversions were performed:

'_symmetry_cell_setting' value 'Monoclinic' changed to 'monoclinic'
according to
/usr/data/users/saulius/crontab/automatic-downloads/current/RSC/lib/dictionaries/cif_core.dic
dictionary named 'cif_core.dic' version 2.4.2 from
2011-04-26.

'_exptl_absorpt_correction_type' value 'EMPIRICAL'
changed to 'empirical' according to
/usr/data/users/saulius/crontab/automatic-downloads/current/RSC/lib/dictionaries/cif_core.dic
dictionary named 'cif_core.dic' version 2.4.2 from 2011-04-26.

Automatic conversion script
Id: cif_fix_values 2281 2013-09-26 08:29:07Z andrius 
;
_cod_original_sg_symbol_H-M 'P 21/c'
_cod_database_code 7214300

loop_
_symmetry_equiv_pos_as_xyz
'x, y, z'
'-x, y+1/2, -z+1/2'
'-x, -y, -z'
'x, -y-1/2, z-1/2'

loop_
_atom_site_label
_atom_site_type_symbol
_atom_site_fract_x
_atom_site_fract_y
_atom_site_fract_z
_atom_site_U_iso_or_equiv
_atom_site_adp_type
_atom_site_occupancy
_atom_site_symmetry_multiplicity
_atom_site_calc_flag
_atom_site_refinement_flags
Zn1 Zn 0.74092(3) 0.13723(4) 0.752100(19) 0.03591(13) Uani 1 1 d .
Cu2 Cu 0.81951(3) -0.11601(4) 0.81144(2) 0.03789(13) Uani 1 1 d .
Cu1 Cu 0.63054(3) -0.04519(4) 0.65574(2) 0.04373(14) Uani 1 1 d .
O31 O 0.64179(15) 0.0012(2) 0.74351(11) 0.0428(6) Uani 1 1 d .
O41 O 0.80187(15) -0.0382(2) 0.72881(11) 0.0415(6) Uani 1 1 d .
O61 O 0.80240(15) 0.0525(2) 0.83696(11) 0.0367(6) Uani 1 1 d .
O11 O 0.66662(15) 0.1272(2) 0.65636(11) 0.0416(6) Uani 1 1 d .
N49 N 0.8198(2) -0.2809(3) 0.77264(16) 0.0466(8) Uani 1 1 d .
N1 N 0.6794(2) 0.2799(3) 0.78369(15) 0.0484(9) Uani 1 1 d .
N6 N 0.8370(2) 0.2486(3) 0.74281(16) 0.0515(9) Uani 1 1 d .
N53 N 0.8166(2) -0.1770(3) 0.89604(16) 0.0443(8) Uani 1 1 d .
N23 N 0.6074(2) -0.2194(3) 0.67377(17) 0.0524(9) Uani 1 1 d .
C55 C 0.8647(2) 0.0206(4) 0.94811(17) 0.0429(10) Uani 1 1 d .
C17 C 0.6673(2) 0.1457(4) 0.54845(19) 0.0518(11) Uani 1 1 d .
C59 C 0.8584(2) 0.2250(3) 0.90333(18) 0.0453(10) Uani 1 1 d .
H59 H 0.8432 0.2785 0.8686 0.054 Uiso 1 1 calc R
C30 C 0.6066(2) -0.0531(3) 0.78350(17) 0.0380(9) Uani 1 1 d .
C42 C 0.8423(2) -0.0741(3) 0.68743(17) 0.0374(9) Uani 1 1 d .
C60 C 0.8412(2) 0.0983(3) 0.89437(17) 0.0378(9) Uani 1 1 d .
C29 C 0.6044(2) 0.0073(4) 0.83944(18) 0.0480(10) Uani 1 1 d .
H29 H 0.6293 0.0852 0.8489 0.058 Uiso 1 1 calc R
C43 C 0.8596(2) 0.0102(4) 0.64436(18) 0.0480(10) Uani 1 1 d .
H43 H 0.8434 0.0927 0.6452 0.058 Uiso 1 1 calc R
C47 C 0.8667(2) -0.1985(4) 0.68446(18) 0.0462(10) Uani 1 1 d .
C12 C 0.6733(2) 0.1977(4) 0.60812(19) 0.0438(10) Uani 1 1 d .
C7 C 0.8776(3) 0.3208(4) 0.7269(2) 0.0469(10) Uani 1 1 d .
N19 N 0.6413(2) -0.0726(3) 0.56943(16) 0.0560(10) Uani 1 1 d .
C58 C 0.8979(3) 0.2710(4) 0.96331(19) 0.0555(11) Uani 1 1 d .
H58 H 0.9076 0.3558 0.9683 0.067 Uiso 1 1 calc R
C57 C 0.9231(3) 0.1959(4) 1.0158(2) 0.0635(13) Uani 1 1 d .
H57 H 0.9516 0.2283 1.0557 0.076 Uiso 1 1 calc R
C26 C 0.5315(3) -0.2240(4) 0.8144(2) 0.0616(13) Uani 1 1 d .
H26 H 0.5067 -0.3022 0.8059 0.074 Uiso 1 1 calc R
C25 C 0.5709(2) -0.1724(4) 0.77188(19) 0.0438(10) Uani 1 1 d .
C24 C 0.5781(3) -0.2491(4) 0.7196(2) 0.0545(12) Uani 1 1 d .
H24 H 0.5591 -0.3303 0.7194 0.065 Uiso 1 1 calc R
C28 C 0.5661(3) -0.0471(4) 0.8807(2) 0.0598(12) Uani 1 1 d .
H28 H 0.5656 -0.0054 0.9177 0.072 Uiso 1 1 calc R
C54 C 0.8433(3) -0.1082(4) 0.9453(2) 0.0537(11) Uani 1 1 d .
H54 H 0.8497 -0.1468 0.9843 0.064 Uiso 1 1 calc R
C48 C 0.8475(3) -0.2934(4) 0.7241(2) 0.0544(11) Uani 1 1 d .
H48 H 0.8564 -0.3745 0.7131 0.065 Uiso 1 1 calc R
C52 C 0.7913(3) -0.3045(4) 0.9051(2) 0.0628(13) Uani 1 1 d .
H52A H 0.7296 -0.3119 0.8883 0.075 Uiso 1 1 calc R
H52B H 0.8073 -0.3229 0.9504 0.075 Uiso 1 1 calc R
C13 C 0.6881(3) 0.3245(4) 0.6168(2) 0.0531(11) Uani 1 1 d .
H13 H 0.6900 0.3609 0.6556 0.064 Uiso 1 1 calc R
C18 C 0.6539(3) 0.0152(5) 0.5342(2) 0.0646(13) Uani 1 1 d .
H18 H 0.6546 -0.0082 0.4935 0.078 Uiso 1 1 calc R
C14 C 0.6997(3) 0.3962(4) 0.5682(2) 0.0667(13) Uani 1 1 d .
H14 H 0.7102 0.4805 0.5749 0.080 Uiso 1 1 calc R
C51 C 0.8330(3) -0.3974(4) 0.8722(2) 0.0652(13) Uani 1 1 d .
H51A H 0.8939 -0.3809 0.8841 0.078 Uiso 1 1 calc R
H51B H 0.8252 -0.4798 0.8873 0.078 Uiso 1 1 calc R
C16 C 0.6796(3) 0.2221(5) 0.5001(2) 0.0700(14) Uani 1 1 d .
H16 H 0.6763 0.1876 0.4606 0.084 Uiso 1 1 calc R
C44 C 0.8997(3) -0.0271(4) 0.6012(2) 0.0657(13) Uani 1 1 d .
H44 H 0.9106 0.0306 0.5730 0.079 Uiso 1 1 calc R
C56 C 0.9055(3) 0.0715(4) 1.00797(19) 0.0584(12) Uani 1 1 d .
H56 H 0.9211 0.0197 1.0434 0.070 Uiso 1 1 calc R
C50 C 0.7983(3) -0.3953(3) 0.8011(2) 0.0621(13) Uani 1 1 d .
H50A H 0.8209 -0.4657 0.7838 0.075 Uiso 1 1 calc R
H50B H 0.7366 -0.4039 0.7891 0.075 Uiso 1 1 calc R
C45 C 0.9247(3) -0.1485(5) 0.5983(2) 0.0763(15) Uani 1 1 d .
H45 H 0.9524 -0.1724 0.5688 0.092 Uiso 1 1 calc R
C46 C 0.9080(3) -0.2330(4) 0.6394(2) 0.0665(13) Uani 1 1 d .
H46 H 0.9243 -0.3152 0.6375 0.080 Uiso 1 1 calc R
C27 C 0.5283(3) -0.1627(5) 0.8682(2) 0.0673(14) Uani 1 1 d .
H27 H 0.5014 -0.1980 0.8958 0.081 Uiso 1 1 calc R
C21 C 0.5804(3) -0.2851(4) 0.5632(2) 0.0844(16) Uani 1 1 d .
H21A H 0.5248 -0.2466 0.5564 0.101 Uiso 1 1 calc R
H21B H 0.5722 -0.3593 0.5371 0.101 Uiso 1 1 calc R
C22 C 0.6137(3) -0.3215(4) 0.6309(2) 0.0743(15) Uani 1 1 d .
H22A H 0.5815 -0.3921 0.6388 0.089 Uiso 1 1 calc R
H22B H 0.6730 -0.3464 0.6400 0.089 Uiso 1 1 calc R
C15 C 0.6961(3) 0.3455(5) 0.5097(2) 0.0765(16) Uani 1 1 d .
H15 H 0.7048 0.3947 0.4773 0.092 Uiso 1 1 calc R
C20 C 0.6359(4) -0.1989(5) 0.5412(2) 0.0913(18) Uani 1 1 d .
H20A H 0.6145 -0.1919 0.4951 0.110 Uiso 1 1 calc R
H20B H 0.6930 -0.2337 0.5516 0.110 Uiso 1 1 calc R
C9 C 0.9798(3) 0.4016(3) 0.6856(2) 0.0461(10) Uani 1 1 d .
C2 C 0.6534(3) 0.3619(4) 0.8049(2) 0.0492(11) Uani 1 1 d .
N3 N 0.6302(3) 0.4623(3) 0.8268(2) 0.0917(15) Uani 1 1 d .
N8 N 0.9172(3) 0.4136(3) 0.7108(2) 0.0853(14) Uani 1 1 d .
C4 C 0.5717(3) 0.4692(3) 0.8554(2) 0.0469(11) Uani 1 1 d .
N10 N 1.0341(2) 0.4038(3) 0.66374(16) 0.0542(9) Uani 1 1 d .
N5 N 0.5219(2) 0.4869(3) 0.88108(16) 0.0577(10) Uani 1 1 d .

loop_
_atom_site_aniso_label
_atom_site_aniso_U_11
_atom_site_aniso_U_22
_atom_site_aniso_U_33
_atom_site_aniso_U_23
_atom_site_aniso_U_13
_atom_site_aniso_U_12
Zn1 0.0420(3) 0.0312(2) 0.0356(3) 0.00089(19) 0.0131(2) -0.0021(2)
Cu2 0.0437(3) 0.0315(3) 0.0417(3) 0.0019(2) 0.0175(2) 0.0033(2)
Cu1 0.0470(3) 0.0438(3) 0.0430(3) -0.0082(2) 0.0173(2) -0.0074(2)
O31 0.0484(16) 0.0450(16) 0.0396(15) -0.0055(12) 0.0203(13) -0.0135(13)
O41 0.0507(16) 0.0366(15) 0.0420(16) 0.0027(12) 0.0210(13) 0.0075(12)
O61 0.0448(15) 0.0327(14) 0.0316(14) 0.0017(11) 0.0097(12) 0.0037(12)
O11 0.0465(16) 0.0447(16) 0.0349(15) 0.0014(12) 0.0140(12) -0.0037(13)
N49 0.055(2) 0.0306(19) 0.060(2) -0.0001(16) 0.0249(18) 0.0005(16)
N1 0.051(2) 0.040(2) 0.056(2) -0.0013(17) 0.0203(18) 0.0042(17)
N6 0.057(2) 0.042(2) 0.064(2) 0.0002(17) 0.0316(19) -0.0088(18)
N53 0.050(2) 0.0368(19) 0.049(2) 0.0085(17) 0.0198(17) 0.0034(16)
N23 0.051(2) 0.044(2) 0.060(2) -0.0081(18) 0.0122(19) -0.0050(17)
C55 0.050(3) 0.045(2) 0.035(2) -0.0019(19) 0.016(2) 0.006(2)
C17 0.045(3) 0.075(3) 0.036(2) 0.012(2) 0.012(2) 0.003(2)
C59 0.056(3) 0.041(2) 0.038(2) 0.0023(19) 0.013(2) 0.001(2)
C30 0.027(2) 0.048(3) 0.040(2) 0.0060(19) 0.0114(18) 0.0000(18)
C42 0.035(2) 0.045(2) 0.035(2) -0.0055(18) 0.0132(18) 0.0027(18)
C60 0.035(2) 0.047(2) 0.033(2) 0.0034(19) 0.0131(18) 0.0096(18)
C29 0.046(3) 0.052(3) 0.051(3) 0.002(2) 0.023(2) -0.006(2)
C43 0.055(3) 0.049(3) 0.045(3) 0.004(2) 0.024(2) 0.004(2)
C47 0.054(3) 0.042(2) 0.047(3) -0.010(2) 0.022(2) 0.004(2)
C12 0.035(2) 0.059(3) 0.039(3) 0.012(2) 0.0143(19) 0.007(2)
C7 0.042(3) 0.038(3) 0.065(3) -0.006(2) 0.022(2) 0.002(2)
N19 0.061(2) 0.066(3) 0.046(2) -0.0202(19) 0.0225(19) -0.011(2)
C58 0.067(3) 0.049(3) 0.047(3) -0.009(2) 0.013(2) -0.003(2)
C57 0.074(3) 0.070(3) 0.037(3) -0.011(2) 0.002(2) 0.003(3)
C26 0.053(3) 0.061(3) 0.065(3) 0.023(3) 0.009(2) -0.011(2)
C25 0.037(2) 0.044(2) 0.045(3) 0.009(2) 0.0048(19) -0.0026(19)
C24 0.047(3) 0.032(2) 0.073(3) 0.003(2) 0.001(2) -0.006(2)
C28 0.054(3) 0.080(3) 0.051(3) 0.009(2) 0.023(2) -0.002(3)
C54 0.063(3) 0.058(3) 0.043(3) 0.015(2) 0.019(2) 0.008(2)
C48 0.061(3) 0.038(3) 0.065(3) -0.010(2) 0.020(2) 0.003(2)
C52 0.081(3) 0.045(3) 0.066(3) 0.012(2) 0.028(3) -0.009(2)
C13 0.059(3) 0.051(3) 0.052(3) 0.015(2) 0.022(2) 0.008(2)
C18 0.065(3) 0.093(4) 0.038(3) -0.015(3) 0.019(2) -0.007(3)
C14 0.070(3) 0.065(3) 0.071(4) 0.026(3) 0.032(3) 0.011(2)
C51 0.073(3) 0.032(3) 0.088(4) 0.016(2) 0.021(3) 0.003(2)
C16 0.065(3) 0.106(4) 0.040(3) 0.014(3) 0.017(2) 0.003(3)
C44 0.081(3) 0.076(4) 0.054(3) 0.004(3) 0.042(3) 0.006(3)
C56 0.072(3) 0.061(3) 0.039(3) 0.007(2) 0.011(2) 0.011(2)
C50 0.087(4) 0.027(2) 0.081(4) -0.001(2) 0.038(3) -0.004(2)
C45 0.093(4) 0.087(4) 0.069(3) -0.005(3) 0.054(3) 0.018(3)
C46 0.084(4) 0.060(3) 0.066(3) -0.010(3) 0.038(3) 0.015(3)
C27 0.051(3) 0.091(4) 0.063(3) 0.031(3) 0.022(3) -0.011(3)
C21 0.104(4) 0.062(3) 0.078(4) -0.035(3) 0.013(3) -0.008(3)
C22 0.089(4) 0.051(3) 0.079(4) -0.028(3) 0.018(3) -0.008(3)
C15 0.070(3) 0.104(5) 0.060(4) 0.043(3) 0.026(3) 0.008(3)
C20 0.124(5) 0.089(4) 0.074(4) -0.046(3) 0.050(4) -0.035(4)
C9 0.045(3) 0.038(2) 0.055(3) 0.004(2) 0.014(2) -0.002(2)
C2 0.047(3) 0.039(3) 0.068(3) 0.001(2) 0.027(2) -0.009(2)
N3 0.094(3) 0.043(2) 0.174(5) -0.036(3) 0.095(3) -0.022(2)
N8 0.089(3) 0.034(2) 0.166(4) 0.003(2) 0.089(3) -0.001(2)
C4 0.047(3) 0.033(2) 0.059(3) -0.008(2) 0.013(2) -0.004(2)
N10 0.048(2) 0.067(3) 0.050(2) 0.0042(18) 0.0176(18) -0.0073(19)
N5 0.055(2) 0.060(2) 0.059(2) 0.0000(19) 0.020(2) 0.007(2)

loop_
_atom_type_symbol
_atom_type_description
_atom_type_scat_dispersion_real
_atom_type_scat_dispersion_imag
_atom_type_scat_source
C C 0.0033 0.0016 'International Tables Vol C Tables 4.2.6.8 and 6.1.1.4'
H H 0.0000 0.0000 'International Tables Vol C Tables 4.2.6.8 and 6.1.1.4'
N N 0.0061 0.0033 'International Tables Vol C Tables 4.2.6.8 and 6.1.1.4'
O O 0.0106 0.0060 'International Tables Vol C Tables 4.2.6.8 and 6.1.1.4'
Cu Cu 0.3201 1.2651 'International Tables Vol C Tables 4.2.6.8 and 6.1.1.4'
Zn Zn 0.2839 1.4301 'International Tables Vol C Tables 4.2.6.8 and 6.1.1.4'

loop_
_geom_angle_atom_site_label_1
_geom_angle_atom_site_label_2
_geom_angle_atom_site_label_3
_geom_angle
_geom_angle_site_symmetry_1
_geom_angle_site_symmetry_3
N6 Zn1 O61 99.63(12) . .
N6 Zn1 N1 93.47(13) . .
O61 Zn1 N1 100.65(11) . .
N6 Zn1 O11 99.64(12) . .
O61 Zn1 O11 150.49(9) . .
N1 Zn1 O11 100.27(11) . .
N6 Zn1 O31 167.70(11) . .
O61 Zn1 O31 86.05(9) . .
N1 Zn1 O31 96.20(11) . .
O11 Zn1 O31 71.18(9) . .
N6 Zn1 O41 93.83(11) . .
O61 Zn1 O41 72.64(9) . .
N1 Zn1 O41 170.84(11) . .
O11 Zn1 O41 83.96(9) . .
O31 Zn1 O41 77.36(9) . .
N6 Zn1 Cu1 128.82(9) . .
O61 Zn1 Cu1 111.84(7) . .
N1 Zn1 Cu1 117.64(9) . .
O11 Zn1 Cu1 39.13(7) . .
O31 Zn1 Cu1 39.19(6) . .
O41 Zn1 Cu1 61.07(6) . .
O41 Cu2 O61 82.53(9) . .
O41 Cu2 N49 90.34(12) . .
O61 Cu2 N49 170.11(12) . .
O41 Cu2 N53 168.46(11) . .
O61 Cu2 N53 89.74(11) . .
N49 Cu2 N53 96.22(13) . .
O41 Cu2 N10 92.22(11) . 2_746
O61 Cu2 N10 94.17(11) . 2_746
N49 Cu2 N10 92.95(12) . 2_746
N53 Cu2 N10 96.89(12) . 2_746
O31 Cu1 O11 78.89(10) . .
O31 Cu1 N19 168.09(12) . .
O11 Cu1 N19 92.14(13) . .
O31 Cu1 N23 90.84(13) . .
O11 Cu1 N23 168.28(12) . .
N19 Cu1 N23 97.21(15) . .
O31 Cu1 N5 94.68(11) . 2_646
O11 Cu1 N5 98.43(11) . 2_646
N19 Cu1 N5 94.37(13) . 2_646
N23 Cu1 N5 87.91(12) . 2_646
O31 Cu1 Zn1 44.42(7) . .
O11 Cu1 Zn1 42.73(7) . .
N19 Cu1 Zn1 123.89(10) . .
N23 Cu1 Zn1 125.56(10) . .
N5 Cu1 Zn1 118.77(8) 2_646 .
C30 O31 Cu1 127.7(2) . .
C30 O31 Zn1 135.2(2) . .
Cu1 O31 Zn1 96.39(10) . .
C42 O41 Cu2 123.0(2) . .
C42 O41 Zn1 137.6(2) . .
Cu2 O41 Zn1 96.04(10) . .
C60 O61 Cu2 123.5(2) . .
C60 O61 Zn1 131.6(2) . .
Cu2 O61 Zn1 103.24(10) . .
C12 O11 Cu1 129.4(2) . .
C12 O11 Zn1 127.3(2) . .
Cu1 O11 Zn1 98.14(10) . .
C48 N49 C50 116.8(3) . .
C48 N49 Cu2 120.0(3) . .
C50 N49 Cu2 122.8(3) . .
C2 N1 Zn1 173.1(3) . .
C7 N6 Zn1 165.5(4) . .
C54 N53 C52 118.1(3) . .
C54 N53 Cu2 120.1(3) . .
C52 N53 Cu2 121.6(3) . .
C24 N23 C22 115.4(4) . .
C24 N23 Cu1 122.3(3) . .
C22 N23 Cu1 122.0(3) . .
C56 C55 C60 119.4(4) . .
C56 C55 C54 117.8(4) . .
C60 C55 C54 122.7(4) . .
C12 C17 C16 119.0(4) . .
C12 C17 C18 123.9(4) . .
C16 C17 C18 117.0(4) . .
C58 C59 C60 120.3(4) . .
O31 C30 C29 120.3(3) . .
O31 C30 C25 121.7(3) . .
C29 C30 C25 118.0(3) . .
O41 C42 C43 120.8(3) . .
O41 C42 C47 121.0(3) . .
C43 C42 C47 118.2(3) . .
O61 C60 C59 121.2(3) . .
O61 C60 C55 120.7(3) . .
C59 C60 C55 118.1(3) . .
C28 C29 C30 120.9(4) . .
C44 C43 C42 120.8(4) . .
C46 C47 C42 119.2(4) . .
C46 C47 C48 118.2(4) . .
C42 C47 C48 122.5(4) . .
O11 C12 C13 120.3(4) . .
O11 C12 C17 120.8(4) . .
C13 C12 C17 118.9(4) . .
N6 C7 N8 172.5(4) . .
C18 N19 C20 115.3(4) . .
C18 N19 Cu1 123.0(3) . .
C20 N19 Cu1 121.7(3) . .
C57 C58 C59 122.1(4) . .
C58 C57 C56 118.3(4) . .
C27 C26 C25 121.7(4) . .
C26 C25 C30 119.5(4) . .
C26 C25 C24 117.6(4) . .
C30 C25 C24 122.7(4) . .
N23 C24 C25 128.2(4) . .
C29 C28 C27 121.2(4) . .
N53 C54 C55 128.4(4) . .
N49 C48 C47 128.4(4) . .
N53 C52 C51 111.9(3) . .
C14 C13 C12 120.3(4) . .
N19 C18 C17 129.3(4) . .
C13 C14 C15 121.4(5) . .
C50 C51 C52 113.8(4) . .
C15 C16 C17 121.5(5) . .
C43 C44 C45 121.5(4) . .
C57 C56 C55 121.7(4) . .
N49 C50 C51 113.0(3) . .
C46 C45 C44 119.0(4) . .
C45 C46 C47 121.3(4) . .
C26 C27 C28 118.7(4) . .
C22 C21 C20 114.6(4) . .
N23 C22 C21 111.6(4) . .
C16 C15 C14 118.9(4) . .
C21 C20 N19 114.0(4) . .
N10 C9 N8 173.1(4) . .
N1 C2 N3 173.4(4) . .
C2 N3 C4 124.9(4) . .
C7 N8 C9 123.8(4) . .
N5 C4 N3 173.6(4) . .
C9 N10 Cu2 142.4(3) . 2_756
C4 N5 Cu1 129.3(3) . 2_656

loop_
_geom_bond_atom_site_label_1
_geom_bond_atom_site_label_2
_geom_bond_distance
_geom_bond_site_symmetry_2
Zn1 N6 2.036(3) .
Zn1 O61 2.051(2) .
Zn1 N1 2.067(3) .
Zn1 O11 2.096(2) .
Zn1 O31 2.154(2) .
Zn1 O41 2.266(2) .
Zn1 Cu1 3.0579(6) .
Cu2 O41 1.940(2) .
Cu2 O61 1.946(2) .
Cu2 N49 1.972(3) .
Cu2 N53 1.982(3) .
Cu2 N10 2.303(4) 2_746
Cu1 O31 1.944(2) .
Cu1 O11 1.949(2) .
Cu1 N19 1.974(3) .
Cu1 N23 1.979(3) .
Cu1 N5 2.409(4) 2_646
O31 C30 1.320(4) .
O41 C42 1.329(4) .
O61 C60 1.327(4) .
O11 C12 1.334(4) .
N49 C48 1.281(5) .
N49 C50 1.471(4) .
N1 C2 1.138(5) .
N6 C7 1.142(5) .
N53 C54 1.276(5) .
N53 C52 1.467(4) .
N23 C24 1.275(5) .
N23 C22 1.472(5) .
C55 C56 1.398(5) .
C55 C60 1.404(5) .
C55 C54 1.430(5) .
C17 C12 1.400(5) .
C17 C16 1.403(5) .
C17 C18 1.445(6) .
C59 C58 1.375(5) .
C59 C60 1.398(5) .
C30 C29 1.398(5) .
C30 C25 1.406(5) .
C42 C43 1.398(5) .
C42 C47 1.406(5) .
C29 C28 1.374(5) .
C43 C44 1.363(5) .
C47 C46 1.401(5) .
C47 C48 1.436(5) .
C12 C13 1.392(5) .
C7 N8 1.297(5) .
N19 C18 1.277(5) .
N19 C20 1.488(5) .
C58 C57 1.368(5) .
C57 C56 1.372(5) .
C26 C27 1.366(6) .
C26 C25 1.397(5) .
C25 C24 1.446(5) .
C28 C27 1.383(6) .
C52 C51 1.510(5) .
C13 C14 1.374(5) .
C14 C15 1.380(6) .
C51 C50 1.494(6) .
C16 C15 1.363(6) .
C44 C45 1.378(6) .
C45 C46 1.366(6) .
C21 C22 1.476(6) .
C21 C20 1.477(6) .
C9 N10 1.128(5) .
C9 N8 1.304(5) .
C2 N3 1.287(5) .
N3 C4 1.291(5) .
C4 N5 1.135(5) .
N10 Cu2 2.303(4) 2_756
N5 Cu1 2.409(4) 2_656
